data_4333530
loop_
_publ_author_name
'D. Paul Rillema'
'Arvin J. Cruz'
'Curtis Moore'
'Khamis Siam'
'A. Jehan'
'Derek Base'
'T. Nguyen'
'Wei Huang'

_publ_section_title
;
 Electronic and Photophysical Properties of Platinum(II) Biphenyl
 Complexes Containing 2,2'-Bipyridine and 1,10-Phenanthroline Ligands
;
_journal_name_full 'Inorganic Chemistry'
_journal_page_first 596
_journal_page_last 607
_journal_paper_doi 10.1021/ic301393e
_journal_volume 52
_journal_year 2013
_chemical_formula_sum 'C23 H18 Cl2 N2 Pt'
_chemical_formula_weight 588.38
_chemical_name_systematic
; 
  
 ? 
  
;
_space_group_IT_number 88
_symmetry_cell_setting tetragonal
_symmetry_space_group_name_Hall '-I 4ad'
_symmetry_space_group_name_H-M 'I 41/a :2'
_atom_sites_solution_hydrogens geom
_atom_sites_solution_primary direct
_atom_sites_solution_secondary difmap
_audit_creation_method SHELXL-97
_cell_angle_alpha 90.00
_cell_angle_beta 90.00
_cell_angle_gamma 90.00
_cell_formula_units_Z 32
_cell_length_a 38.6769(7)
_cell_length_b 38.6769(7)
_cell_length_c 9.7217(4)
_cell_measurement_reflns_used 9734
_cell_measurement_temperature 100(2)
_cell_measurement_theta_max 25.73
_cell_measurement_theta_min 2.83
_cell_volume 14542.7(7)
_computing_cell_refinement 'Bruker SMART'
_computing_data_collection 'Bruker SMART'
_computing_data_reduction 'Bruker SAINT'
_computing_molecular_graphics 'Bruker SHELXTL'
_computing_publication_material 'Bruker SHELXTL'
_computing_structure_refinement 'SHELXL-97 (Sheldrick, 2008)'
_computing_structure_solution 'SHELXS-97 (Sheldrick, 2008)'
_diffrn_ambient_temperature 100(2)
_diffrn_measured_fraction_theta_full 0.996
_diffrn_measured_fraction_theta_max 0.997
_diffrn_measurement_device_type 'CCD area detector'
_diffrn_measurement_method 'phi and omega scans'
_diffrn_radiation_monochromator graphite
_diffrn_radiation_source 'fine-focus sealed tube'
_diffrn_radiation_type MoK\a
_diffrn_radiation_wavelength 0.71073
_diffrn_reflns_av_R_equivalents 0.1030
_diffrn_reflns_av_sigmaI/netI 0.0601
_diffrn_reflns_limit_h_max 47
_diffrn_reflns_limit_h_min -47
_diffrn_reflns_limit_k_max 47
_diffrn_reflns_limit_k_min -47
_diffrn_reflns_limit_l_max 11
_diffrn_reflns_limit_l_min -11
_diffrn_reflns_number 127144
_diffrn_reflns_theta_full 25.00
_diffrn_reflns_theta_max 26.00
_diffrn_reflns_theta_min 3.16
_exptl_absorpt_coefficient_mu 8.025
_exptl_absorpt_correction_T_max 0.7396
_exptl_absorpt_correction_T_min 0.3108
_exptl_absorpt_correction_type numerical
_exptl_absorpt_process_details SADABS
_exptl_crystal_colour Red
_exptl_crystal_density_diffrn 2.150
_exptl_crystal_description Prism
_exptl_crystal_F_000 9024
_exptl_crystal_size_max 0.19
_exptl_crystal_size_mid 0.06
_exptl_crystal_size_min 0.04
_platon_squeeze_details
;
 SQUEEZE found 8 voids containing 32 disordered Methylene Chloride molecules. 
 Their formula was added to the formula for the unit-cell and its electron 
 density removed.
;
_refine_diff_density_max 2.323
_refine_diff_density_min -1.075
_refine_diff_density_rms 0.189
_refine_ls_extinction_method none
_refine_ls_goodness_of_fit_ref 1.057
_refine_ls_hydrogen_treatment constr
_refine_ls_matrix_type full
_refine_ls_number_parameters 451
_refine_ls_number_reflns 7121
_refine_ls_number_restraints 12
_refine_ls_restrained_S_all 1.057
_refine_ls_R_factor_all 0.0852
_refine_ls_R_factor_gt 0.0552
_refine_ls_shift/su_max 0.002
_refine_ls_shift/su_mean 0.000
_refine_ls_structure_factor_coef Fsqd
_refine_ls_weighting_details 'calc w=1/[\s^2^(Fo^2^)+(0.0587P)^2^+217.2342P] where P=(Fo^2^+2Fc^2^)/3'
_refine_ls_weighting_scheme calc
_refine_ls_wR_factor_gt 0.1204
_refine_ls_wR_factor_ref 0.1301
_reflns_number_gt 5327
_reflns_number_total 7121
_reflns_threshold_expression >2sigma(I)
_cod_data_source_file ic301393e_si_003.cif
_cod_data_source_block ww0006a
_cod_original_sg_symbol_H-M 'I 41/a'
_cod_database_code 4333530

loop_
_symmetry_equiv_pos_as_xyz
'x, y, z'
'-x+1/2, -y, z+1/2'
'-y+3/4, x+1/4, z+1/4'
'y+3/4, -x+3/4, z+3/4'
'x+1/2, y+1/2, z+1/2'
'-x+1, -y+1/2, z+1'
'-y+5/4, x+3/4, z+3/4'
'y+5/4, -x+5/4, z+5/4'
'-x, -y, -z'
'x-1/2, y, -z-1/2'
'y-3/4, -x-1/4, -z-1/4'
'-y-3/4, x-3/4, -z-3/4'
'-x+1/2, -y+1/2, -z+1/2'
'x, y+1/2, -z'
'y-1/4, -x+1/4, -z+1/4'
'-y-1/4, x-1/4, -z-1/4'

loop_
_atom_site_label
_atom_site_type_symbol
_atom_site_fract_x
_atom_site_fract_y
_atom_site_fract_z
_atom_site_U_iso_or_equiv
_atom_site_adp_type
_atom_site_occupancy
_atom_site_symmetry_multiplicity
_atom_site_calc_flag
_atom_site_refinement_flags
Pt1 Pt 0.923542(10) 0.364954(10) 0.56589(4) 0.02711(13) Uani 1 1 d .
N1 N 0.9014(2) 0.3199(2) 0.4834(8) 0.0287(19) Uani 1 1 d .
N2 N 0.9191(2) 0.3318(2) 0.7392(8) 0.0283(19) Uani 1 1 d .
C1 C 0.9410(2) 0.3892(2) 0.3988(9) 0.024(2) Uani 1 1 d .
C2 C 0.9347(2) 0.4116(3) 0.6481(10) 0.028(2) Uani 1 1 d .
C3 C 0.8881(3) 0.3168(3) 0.3535(10) 0.032(2) Uani 1 1 d U
H3 H 0.8922 0.3348 0.2893 0.038 Uiso 1 1 calc R
C4 C 0.8692(2) 0.2888(3) 0.3124(10) 0.031(2) Uani 1 1 d .
H4 H 0.8614 0.2872 0.2200 0.037 Uiso 1 1 calc R
C5 C 0.8613(3) 0.2627(3) 0.4062(10) 0.033(2) Uani 1 1 d .
H5 H 0.8473 0.2436 0.3803 0.040 Uiso 1 1 calc R
C6 C 0.8743(3) 0.2654(3) 0.5364(11) 0.037(3) Uani 1 1 d .
H6 H 0.8701 0.2476 0.6015 0.044 Uiso 1 1 calc R
C7 C 0.8937(2) 0.2940(3) 0.5738(10) 0.030(2) Uani 1 1 d .
C8 C 0.9069(3) 0.2997(2) 0.7127(10) 0.032(2) Uani 1 1 d .
C9 C 0.9078(3) 0.2740(3) 0.8128(11) 0.047(3) Uani 1 1 d .
H9 H 0.8984 0.2518 0.7930 0.056 Uiso 1 1 calc R
C10 C 0.9220(4) 0.2801(3) 0.9393(11) 0.052(3) Uani 1 1 d .
H10 H 0.9222 0.2627 1.0082 0.063 Uiso 1 1 calc R
C11 C 0.9361(3) 0.3125(3) 0.9637(11) 0.052(3) Uani 1 1 d .
H11 H 0.9475 0.3172 1.0483 0.062 Uiso 1 1 calc R
C12 C 0.9335(3) 0.3376(3) 0.8652(10) 0.036(3) Uani 1 1 d .
H12 H 0.9422 0.3600 0.8853 0.043 Uiso 1 1 calc R
C13 C 0.9481(3) 0.3738(3) 0.2723(11) 0.038(3) Uani 1 1 d .
H13 H 0.9431 0.3499 0.2602 0.046 Uiso 1 1 calc R
C14 C 0.9624(3) 0.3922(3) 0.1636(10) 0.035(3) Uani 1 1 d .
H14 H 0.9669 0.3809 0.0786 0.042 Uiso 1 1 calc R
C15 C 0.9702(3) 0.4271(3) 0.1792(10) 0.035(2) Uani 1 1 d .
H15 H 0.9789 0.4402 0.1040 0.042 Uiso 1 1 calc R
C16 C 0.9651(3) 0.4422(3) 0.3033(10) 0.033(2) Uani 1 1 d .
H16 H 0.9709 0.4659 0.3151 0.040 Uiso 1 1 calc R
C17 C 0.9516(2) 0.4239(3) 0.4137(10) 0.027(2) Uani 1 1 d .
C18 C 0.9465(2) 0.4366(2) 0.5559(9) 0.025(2) Uani 1 1 d .
C19 C 0.9539(3) 0.4702(3) 0.5998(12) 0.042(3) Uani 1 1 d .
H19 H 0.9633 0.4865 0.5370 0.051 Uiso 1 1 calc R
C20 C 0.9477(3) 0.4795(3) 0.7331(11) 0.035(3) Uani 1 1 d .
H20 H 0.9528 0.5023 0.7629 0.042 Uiso 1 1 calc R
C21 C 0.9343(3) 0.4561(3) 0.8236(11) 0.034(2) Uani 1 1 d .
H21 H 0.9292 0.4630 0.9152 0.041 Uiso 1 1 calc R
C22 C 0.9279(3) 0.4223(3) 0.7825(10) 0.034(2) Uani 1 1 d .
H22 H 0.9188 0.4062 0.8469 0.041 Uiso 1 1 calc R
Pt1' Pt 0.837572(10) 0.393741(11) 0.57272(4) 0.03065(14) Uani 1 1 d .
N1' N 0.8468(2) 0.4420(2) 0.6713(9) 0.036(2) Uani 1 1 d .
N2' N 0.8553(2) 0.4257(2) 0.4106(8) 0.032(2) Uani 1 1 d .
C1' C 0.8315(2) 0.3607(3) 0.7299(10) 0.030(2) Uani 1 1 d .
C2' C 0.8160(3) 0.3539(3) 0.4766(10) 0.032(2) Uani 1 1 d .
C3' C 0.8376(3) 0.4504(3) 0.8027(11) 0.044(3) Uani 1 1 d .
H3' H 0.8296 0.4324 0.8609 0.053 Uiso 1 1 calc R
C4' C 0.8392(4) 0.4831(3) 0.8562(12) 0.055(4) Uani 1 1 d .
H4' H 0.8324 0.4879 0.9482 0.065 Uiso 1 1 calc R
C5' C 0.8513(3) 0.5090(4) 0.7701(14) 0.059(4) Uani 1 1 d .
H5' H 0.8535 0.5320 0.8039 0.070 Uiso 1 1 calc R
C6' C 0.8599(3) 0.5018(3) 0.6370(13) 0.051(3) Uani 1 1 d .
H6' H 0.8681 0.5195 0.5778 0.061 Uiso 1 1 calc R
C7' C 0.8564(3) 0.4680(3) 0.5897(11) 0.038(3) Uani 1 1 d .
C8' C 0.8634(3) 0.4589(3) 0.4448(11) 0.034(2) Uani 1 1 d .
C9' C 0.8771(3) 0.4810(3) 0.3519(12) 0.047(3) Uani 1 1 d .
H9' H 0.8815 0.5044 0.3768 0.056 Uiso 1 1 calc R
C10' C 0.8845(3) 0.4694(3) 0.2189(14) 0.056(3) Uani 1 1 d .
H10A H 0.8942 0.4845 0.1521 0.067 Uiso 1 1 calc R
C11' C 0.8775(3) 0.4355(3) 0.1876(11) 0.039(3) Uani 1 1 d .
H11A H 0.8827 0.4267 0.0987 0.047 Uiso 1 1 calc R
C12' C 0.8634(3) 0.4150(3) 0.2830(11) 0.035(3) Uani 1 1 d .
H12A H 0.8589 0.3916 0.2593 0.042 Uiso 1 1 calc R
C13' C 0.8441(3) 0.3652(3) 0.8659(10) 0.035(3) Uani 1 1 d .
H13A H 0.8542 0.3867 0.8899 0.042 Uiso 1 1 calc R
C14' C 0.8421(3) 0.3399(3) 0.9635(11) 0.042(3) Uani 1 1 d .
H14A H 0.8507 0.3440 1.0538 0.050 Uiso 1 1 calc R
C15' C 0.8275(3) 0.3081(3) 0.9290(11) 0.038(3) Uani 1 1 d .
H15A H 0.8259 0.2903 0.9959 0.046 Uiso 1 1 calc R
C16' C 0.8152(3) 0.3027(3) 0.7969(11) 0.041(3) Uani 1 1 d .
H16A H 0.8049 0.2811 0.7739 0.049 Uiso 1 1 calc R
C17' C 0.8178(3) 0.3284(3) 0.6976(10) 0.030(2) Uani 1 1 d .
C18' C 0.8075(2) 0.3249(3) 0.5513(10) 0.031(2) Uani 1 1 d .
C19' C 0.7904(3) 0.2971(3) 0.4946(11) 0.033(2) Uani 1 1 d .
H19A H 0.7852 0.2776 0.5504 0.040 Uiso 1 1 calc R
C20' C 0.7805(3) 0.2971(3) 0.3574(12) 0.038(3) Uani 1 1 d U
H20A H 0.7691 0.2777 0.3186 0.046 Uiso 1 1 calc R
C21' C 0.7875(3) 0.3256(3) 0.2793(11) 0.036(3) Uani 1 1 d .
H21A H 0.7804 0.3265 0.1858 0.043 Uiso 1 1 calc R
C22' C 0.8050(3) 0.3533(3) 0.3367(10) 0.038(3) Uani 1 1 d .
H22A H 0.8098 0.3728 0.2804 0.045 Uiso 1 1 calc R

loop_
_atom_site_aniso_label
_atom_site_aniso_U_11
_atom_site_aniso_U_22
_atom_site_aniso_U_33
_atom_site_aniso_U_23
_atom_site_aniso_U_13
_atom_site_aniso_U_12
Pt1 0.0356(2) 0.0337(2) 0.0120(2) -0.00121(17) -0.00133(17) -0.00213(17)
N1 0.041(5) 0.031(5) 0.015(4) 0.002(4) -0.003(4) -0.006(4)
N2 0.032(5) 0.036(5) 0.017(4) -0.002(4) 0.001(4) 0.001(4)
C1 0.030(5) 0.033(6) 0.010(5) -0.003(4) 0.002(4) -0.001(4)
C2 0.029(5) 0.035(6) 0.020(5) -0.007(4) 0.000(4) 0.006(4)
C3 0.044(5) 0.036(5) 0.016(5) -0.003(4) -0.014(4) -0.001(4)
C4 0.032(5) 0.044(6) 0.017(5) -0.009(5) -0.002(5) -0.001(5)
C5 0.035(6) 0.039(6) 0.026(6) -0.003(5) -0.002(5) -0.005(5)
C6 0.035(6) 0.039(6) 0.036(7) -0.013(5) 0.001(5) -0.003(5)
C7 0.029(5) 0.043(6) 0.017(5) -0.002(5) -0.004(4) 0.004(5)
C8 0.043(6) 0.027(5) 0.025(6) 0.002(5) 0.005(5) 0.000(5)
C9 0.076(9) 0.033(6) 0.032(7) 0.011(5) -0.011(6) -0.005(6)
C10 0.095(10) 0.041(7) 0.021(6) 0.006(5) -0.005(6) -0.022(7)
C11 0.074(9) 0.065(8) 0.017(6) -0.002(6) -0.016(6) -0.017(7)
C12 0.053(7) 0.038(6) 0.018(5) -0.006(5) -0.002(5) -0.011(5)
C13 0.046(7) 0.045(7) 0.025(6) -0.008(5) 0.002(5) -0.006(5)
C14 0.033(6) 0.061(7) 0.011(5) -0.005(5) -0.003(4) -0.007(5)
C15 0.042(6) 0.046(7) 0.018(5) 0.006(5) 0.000(5) -0.007(5)
C16 0.047(6) 0.036(6) 0.018(5) 0.007(5) 0.004(5) 0.000(5)
C17 0.022(5) 0.038(6) 0.020(5) -0.001(4) 0.000(4) 0.004(4)
C18 0.037(6) 0.025(5) 0.014(5) -0.003(4) -0.006(4) 0.010(4)
C19 0.049(7) 0.040(7) 0.038(7) 0.007(5) 0.005(6) 0.003(5)
C20 0.052(7) 0.028(6) 0.026(6) -0.010(5) -0.005(5) 0.001(5)
C21 0.037(6) 0.041(6) 0.024(6) -0.003(5) 0.008(5) -0.002(5)
C22 0.050(7) 0.034(6) 0.018(5) -0.003(5) -0.002(5) 0.000(5)
Pt1' 0.0360(2) 0.0402(3) 0.0157(2) 0.00070(18) -0.00045(17) -0.00455(18)
N1' 0.038(5) 0.041(5) 0.027(5) 0.004(4) -0.003(4) -0.005(4)
N2' 0.027(4) 0.046(5) 0.022(5) 0.006(4) 0.005(4) 0.000(4)
C1' 0.027(5) 0.044(6) 0.018(5) -0.004(5) 0.008(4) 0.000(5)
C2' 0.044(6) 0.041(6) 0.013(5) -0.005(5) 0.000(5) 0.001(5)
C3' 0.051(7) 0.058(8) 0.025(6) -0.002(6) 0.000(5) 0.001(6)
C4' 0.086(10) 0.054(8) 0.024(7) -0.015(6) 0.008(6) -0.014(7)
C5' 0.059(9) 0.063(9) 0.053(9) -0.013(7) -0.002(7) 0.007(7)
C6' 0.069(9) 0.043(7) 0.042(8) -0.004(6) 0.003(6) -0.004(6)
C7' 0.037(6) 0.041(7) 0.037(7) 0.008(6) -0.006(5) 0.003(5)
C8' 0.028(5) 0.045(7) 0.031(6) 0.008(5) 0.003(5) -0.001(5)
C9' 0.059(8) 0.047(7) 0.034(7) 0.003(6) 0.000(6) -0.003(6)
C10' 0.063(9) 0.054(8) 0.050(8) 0.014(7) 0.011(7) -0.018(7)
C11' 0.030(6) 0.067(8) 0.019(6) 0.016(6) 0.001(5) -0.011(5)
C12' 0.036(6) 0.038(6) 0.030(6) 0.003(5) 0.006(5) 0.003(5)
C13' 0.054(7) 0.031(6) 0.019(5) -0.011(5) 0.002(5) -0.003(5)
C14' 0.050(7) 0.057(8) 0.019(6) 0.010(5) 0.009(5) -0.001(6)
C15' 0.041(6) 0.047(7) 0.027(6) 0.004(5) 0.002(5) -0.004(5)
C16' 0.049(7) 0.041(7) 0.032(7) 0.005(5) 0.015(5) -0.008(5)
C17' 0.034(6) 0.033(6) 0.023(6) -0.003(5) -0.001(5) 0.000(4)
C18' 0.027(5) 0.047(6) 0.019(5) -0.006(5) 0.008(4) 0.001(5)
C19' 0.035(6) 0.042(6) 0.023(6) -0.010(5) 0.006(5) 0.000(5)
C20' 0.022(5) 0.052(6) 0.040(6) -0.019(5) 0.000(4) 0.000(4)
C21' 0.028(6) 0.057(7) 0.022(6) -0.007(5) 0.003(5) 0.003(5)
C22' 0.039(6) 0.058(7) 0.016(5) 0.000(5) -0.006(5) 0.002(5)

loop_
_atom_type_symbol
_atom_type_description
_atom_type_scat_dispersion_real
_atom_type_scat_dispersion_imag
_atom_type_scat_source
C C 0.0033 0.0016 'International Tables Vol C Tables 4.2.6.8 and 6.1.1.4'
H H 0.0000 0.0000 'International Tables Vol C Tables 4.2.6.8 and 6.1.1.4'
N N 0.0061 0.0033 'International Tables Vol C Tables 4.2.6.8 and 6.1.1.4'
Pt Pt -1.7033 8.3905 'International Tables Vol C Tables 4.2.6.8 and 6.1.1.4'
Cl Cl 0.1484 0.1585 'International Tables Vol C Tables 4.2.6.8 and 6.1.1.4'

loop_
_geom_angle_atom_site_label_1
_geom_angle_atom_site_label_2
_geom_angle_atom_site_label_3
_geom_angle
C1 Pt1 C2 80.2(4)
C1 Pt1 N1 102.5(3)
C2 Pt1 N1 168.3(4)
C1 Pt1 N2 163.3(3)
C2 Pt1 N2 104.1(3)
N1 Pt1 N2 76.6(3)
C7 N1 C3 116.6(8)
C7 N1 Pt1 116.9(6)
C3 N1 Pt1 125.3(7)
C8 N2 C12 117.6(9)
C8 N2 Pt1 115.5(6)
C12 N2 Pt1 125.5(7)
C13 C1 C17 116.0(9)
C13 C1 Pt1 125.8(8)
C17 C1 Pt1 117.6(6)
C18 C2 C22 117.3(9)
C18 C2 Pt1 115.8(7)
C22 C2 Pt1 126.5(8)
C4 C3 N1 122.7(9)
C4 C3 H3 118.6
N1 C3 H3 118.6
C3 C4 C5 120.0(9)
C3 C4 H4 120.0
C5 C4 H4 120.0
C6 C5 C4 117.8(10)
C6 C5 H5 121.1
C4 C5 H5 121.1
C5 C6 C7 120.4(11)
C5 C6 H6 119.8
C7 C6 H6 119.8
N1 C7 C6 122.3(9)
N1 C7 C8 114.0(9)
C6 C7 C8 123.6(10)
N2 C8 C9 120.9(10)
N2 C8 C7 116.0(9)
C9 C8 C7 123.2(10)
C10 C9 C8 121.0(11)
C10 C9 H9 119.5
C8 C9 H9 119.5
C9 C10 C11 117.9(11)
C9 C10 H10 121.1
C11 C10 H10 121.1
C12 C11 C10 119.5(10)
C12 C11 H11 120.2
C10 C11 H11 120.2
N2 C12 C11 122.9(10)
N2 C12 H12 118.5
C11 C12 H12 118.5
C14 C13 C1 122.1(10)
C14 C13 H13 118.9
C1 C13 H13 118.9
C13 C14 C15 120.0(9)
C13 C14 H14 120.0
C15 C14 H14 120.0
C16 C15 C14 118.9(10)
C16 C15 H15 120.5
C14 C15 H15 120.5
C15 C16 C17 121.6(10)
C15 C16 H16 119.2
C17 C16 H16 119.2
C16 C17 C1 121.1(9)
C16 C17 C18 127.0(9)
C1 C17 C18 111.9(8)
C2 C18 C19 121.0(9)
C2 C18 C17 114.4(8)
C19 C18 C17 124.6(9)
C20 C19 C18 119.9(10)
C20 C19 H19 120.0
C18 C19 H19 120.0
C21 C20 C19 120.3(10)
C21 C20 H20 119.9
C19 C20 H20 119.9
C20 C21 C22 120.4(10)
C20 C21 H21 119.8
C22 C21 H21 119.8
C21 C22 C2 121.0(10)
C21 C22 H22 119.5
C2 C22 H22 119.5
C2' Pt1' C1' 79.3(4)
C2' Pt1' N2' 103.8(4)
C1' Pt1' N2' 167.7(3)
C2' Pt1' N1' 164.3(4)
C1' Pt1' N1' 103.6(4)
N2' Pt1' N1' 76.7(3)
C7' N1' C3' 116.7(10)
C7' N1' Pt1' 116.1(7)
C3' N1' Pt1' 126.0(8)
C12' N2' C8' 117.5(9)
C12' N2' Pt1' 125.7(7)
C8' N2' Pt1' 116.2(7)
C17' C1' C13' 116.8(9)
C17' C1' Pt1' 116.4(7)
C13' C1' Pt1' 126.2(8)
C18' C2' C22' 114.8(10)
C18' C2' Pt1' 119.0(7)
C22' C2' Pt1' 125.9(8)
N1' C3' C4' 124.4(11)
N1' C3' H3' 117.8
C4' C3' H3' 117.8
C3' C4' C5' 116.9(11)
C3' C4' H4' 121.6
C5' C4' H4' 121.6
C6' C5' C4' 120.5(13)
C6' C5' H5' 119.8
C4' C5' H5' 119.8
C5' C6' C7' 118.8(12)
C5' C6' H6' 120.6
C7' C6' H6' 120.6
N1' C7' C6' 122.6(11)
N1' C7' C8' 115.9(10)
C6' C7' C8' 121.5(10)
C9' C8' N2' 121.6(10)
C9' C8' C7' 123.8(10)
N2' C8' C7' 114.6(9)
C8' C9' C10' 119.6(11)
C8' C9' H9' 120.2
C10' C9' H9' 120.2
C11' C10' C9' 118.1(11)
C11' C10' H10A 120.9
C9' C10' H10A 120.9
C12' C11' C10' 119.6(11)
C12' C11' H11A 120.2
C10' C11' H11A 120.2
C11' C12' N2' 123.5(10)
C11' C12' H12A 118.2
N2' C12' H12A 118.2
C14' C13' C1' 122.8(10)
C14' C13' H13A 118.6
C1' C13' H13A 118.6
C13' C14' C15' 119.1(10)
C13' C14' H14A 120.5
C15' C14' H14A 120.5
C16' C15' C14' 119.8(10)
C16' C15' H15A 120.1
C14' C15' H15A 120.1
C15' C16' C17' 120.6(10)
C15' C16' H16A 119.7
C17' C16' H16A 119.7
C1' C17' C16' 120.9(10)
C1' C17' C18' 113.7(9)
C16' C17' C18' 125.4(10)
C2' C18' C19' 122.7(10)
C2' C18' C17' 111.5(9)
C19' C18' C17' 125.8(10)
C18' C19' C20' 121.1(11)
C18' C19' H19A 119.5
C20' C19' H19A 119.5
C21' C20' C19' 118.7(10)
C21' C20' H20A 120.6
C19' C20' H20A 120.6
C20' C21' C22' 119.9(10)
C20' C21' H21A 120.1
C22' C21' H21A 120.1
C21' C22' C2' 122.8(11)
C21' C22' H22A 118.6
C2' C22' H22A 118.6

loop_
_geom_bond_atom_site_label_1
_geom_bond_atom_site_label_2
_geom_bond_distance
Pt1 C1 1.993(9)
Pt1 C2 2.021(10)
Pt1 N1 2.101(8)
Pt1 N2 2.125(8)
N1 C7 1.366(12)
N1 C3 1.369(12)
N2 C8 1.353(12)
N2 C12 1.364(12)
C1 C13 1.394(14)
C1 C17 1.410(13)
C2 C18 1.395(14)
C2 C22 1.396(13)
C3 C4 1.365(13)
C3 H3 0.9500
C4 C5 1.396(14)
C4 H4 0.9500
C5 C6 1.366(14)
C5 H5 0.9500
C6 C7 1.383(14)
C6 H6 0.9500
C7 C8 1.459(14)
C8 C9 1.393(14)
C9 C10 1.367(15)
C9 H9 0.9500
C10 C11 1.387(16)
C10 H10 0.9500
C11 C12 1.367(15)
C11 H11 0.9500
C12 H12 0.9500
C13 C14 1.388(14)
C13 H13 0.9500
C14 C15 1.393(15)
C14 H14 0.9500
C15 C16 1.355(14)
C15 H15 0.9500
C16 C17 1.387(13)
C16 H16 0.9500
C17 C18 1.481(13)
C18 C19 1.395(14)
C19 C20 1.367(15)
C19 H19 0.9500
C20 C21 1.364(14)
C20 H20 0.9500
C21 C22 1.389(14)
C21 H21 0.9500
C22 H22 0.9500
Pt1' C2' 1.986(10)
Pt1' C1' 2.007(10)
Pt1' N2' 2.117(8)
Pt1' N1' 2.128(9)
N1' C7' 1.334(13)
N1' C3' 1.365(13)
N2' C12' 1.344(13)
N2' C8' 1.361(13)
C1' C17' 1.390(14)
C1' C13' 1.419(14)
C2' C18' 1.376(14)
C2' C22' 1.426(13)
C3' C4' 1.370(16)
C3' H3' 0.9500
C4' C5' 1.386(18)
C4' H4' 0.9500
C5' C6' 1.365(18)
C5' H5' 0.9500
C6' C7' 1.393(16)
C6' H6' 0.9500
C7' C8' 1.477(15)
C8' C9' 1.354(15)
C9' C10' 1.399(17)
C9' H9' 0.9500
C10' C11' 1.371(16)
C10' H10A 0.9500
C11' C12' 1.337(14)
C11' H11A 0.9500
C12' H12A 0.9500
C13' C14' 1.364(14)
C13' H13A 0.9500
C14' C15' 1.396(15)
C14' H14A 0.9500
C15' C16' 1.385(15)
C15' H15A 0.9500
C16' C17' 1.390(14)
C16' H16A 0.9500
C17' C18' 1.484(13)
C18' C19' 1.378(14)
C19' C20' 1.387(15)
C19' H19A 0.9500
C20' C21' 1.367(15)
C20' H20A 0.9500
C21' C22' 1.384(15)
C21' H21A 0.9500
C22' H22A 0.9500

loop_
_platon_squeeze_void_nr
_platon_squeeze_void_average_x
_platon_squeeze_void_average_y
_platon_squeeze_void_average_z
_platon_squeeze_void_volume
_platon_squeeze_void_count_electrons
_platon_squeeze_void_content
1 0.000 0.250 0.776 231 179 ' '
2 0.000 0.750 0.202 231 180 ' '
3 0.250 0.500 0.809 293 222 ' '
4 0.250 1.000 0.174 293 222 ' '
5 0.500 0.250 0.190 231 180 ' '
6 0.500 0.750 0.807 231 179 ' '
7 0.750 0.500 0.674 293 224 ' '
8 0.750 1.000 0.309 293 222 ' '
